data_7220509
loop_
_publ_author_name
'Su, Yanqing'
'Li, Xinxiong'
'Li, Xiaoju'
'Pan, Hui'
'Wang, Ruihu'

_publ_section_title
;
 Effects of hydroxy substituents on Cu(ii) coordination polymers based on
 5-hydroxyisophthalate derivatives and
 1,4-bis(2-methylimidazol-1-yl)benzene
;
_journal_issue 26
_journal_name_full CrystEngComm
_journal_page_first 4883
_journal_paper_doi 10.1039/C5CE00774G
_journal_volume 17
_journal_year 2015
_chemical_formula_sum 'C25 H29 Cu N4 O7.5'
_chemical_formula_weight 569.06
_chemical_name_systematic
; 
 ? 
;
_space_group_IT_number 2
_symmetry_cell_setting triclinic
_symmetry_space_group_name_Hall '-P 1'
_symmetry_space_group_name_H-M 'P -1'
_atom_sites_solution_hydrogens geom
_atom_sites_solution_primary direct
_atom_sites_solution_secondary difmap
_audit_block_doi 10.5517/cc141gc0
_audit_creation_method SHELXL-97
_audit_update_record
;
2015-01-19 deposited with the CCDC.
2015-05-19 downloaded from the CCDC.
;
_cell_angle_alpha 83.875(6)
_cell_angle_beta 88.192(7)
_cell_angle_gamma 74.126(6)
_cell_formula_units_Z 2
_cell_length_a 7.751(2)
_cell_length_b 12.916(3)
_cell_length_c 14.603(4)
_cell_measurement_temperature 293(2)
_cell_volume 1398.2(6)
_computing_structure_refinement 'SHELXL-97 (Sheldrick, 2008)'
_computing_structure_solution 'SHELXS-97 (Sheldrick, 2008)'
_diffrn_ambient_temperature 293(2)
_diffrn_measured_fraction_theta_full 0.968
_diffrn_measured_fraction_theta_max 0.968
_diffrn_radiation_monochromator graphite
_diffrn_radiation_source 'fine-focus sealed tube'
_diffrn_radiation_type MoK\a
_diffrn_radiation_wavelength 0.71073
_diffrn_reflns_av_R_equivalents 0.0407
_diffrn_reflns_av_sigmaI/netI 0.0725
_diffrn_reflns_limit_h_max 10
_diffrn_reflns_limit_h_min -8
_diffrn_reflns_limit_k_max 16
_diffrn_reflns_limit_k_min -15
_diffrn_reflns_limit_l_max 18
_diffrn_reflns_limit_l_min -18
_diffrn_reflns_number 11757
_diffrn_reflns_theta_full 27.47
_diffrn_reflns_theta_max 27.47
_diffrn_reflns_theta_min 2.78
_exptl_absorpt_coefficient_mu 0.831
_exptl_crystal_colour green
_exptl_crystal_density_diffrn 1.352
_exptl_crystal_density_method 'not measured'
_exptl_crystal_description prism
_exptl_crystal_F_000 592
_refine_diff_density_max 0.920
_refine_diff_density_min -0.609
_refine_diff_density_rms 0.086
_refine_ls_extinction_method none
_refine_ls_goodness_of_fit_ref 1.062
_refine_ls_hydrogen_treatment mixed
_refine_ls_matrix_type full
_refine_ls_number_parameters 349
_refine_ls_number_reflns 6181
_refine_ls_number_restraints 0
_refine_ls_restrained_S_all 1.062
_refine_ls_R_factor_all 0.0876
_refine_ls_R_factor_gt 0.0596
_refine_ls_shift/su_max 0.050
_refine_ls_shift/su_mean 0.003
_refine_ls_structure_factor_coef Fsqd
_refine_ls_weighting_details 'calc w=1/[\s^2^(Fo^2^)+(0.0976P)^2^+0.2721P] where P=(Fo^2^+2Fc^2^)/3'
_refine_ls_weighting_scheme calc
_refine_ls_wR_factor_gt 0.1708
_refine_ls_wR_factor_ref 0.1920
_reflns_number_gt 4404
_reflns_number_total 6181
_reflns_threshold_expression >2sigma(I)
_cod_data_source_file c5ce00774g2.cif
_cod_data_source_block d
_cod_depositor_comments
;
The following automatic conversions were performed:

'_symmetry_cell_setting' value 'Triclinic' changed to 'triclinic'
according to
/usr/data/users/saulius/crontab/automatic-downloads/rss-feeds/RSC/lib/dictionaries/cif_core.dic
dictionary named 'cif_core.dic' version 2.4.2 from 2011-04-26.

Automatic conversion script
Id: cif_fix_values 3271 2015-04-21 07:52:19Z andrius 

 Adding full bibliography for 7220504--7220509.cif.
;
_cod_original_cell_volume 1398.1(6)
_cod_original_sg_symbol_H-M P-1
_cod_original_formula_sum 'C25 H29 Cu N4 O7.50'
_cod_database_code 7220509

loop_
_symmetry_equiv_pos_as_xyz
'x, y, z'
'-x, -y, -z'

loop_
_atom_site_label
_atom_site_type_symbol
_atom_site_fract_x
_atom_site_fract_y
_atom_site_fract_z
_atom_site_U_iso_or_equiv
_atom_site_adp_type
_atom_site_occupancy
_atom_site_symmetry_multiplicity
_atom_site_calc_flag
_atom_site_refinement_flags
Cu1 Cu 0.5000 0.5000 1.0000 0.03036(19) Uani 1 2 d S
Cu2 Cu 1.0000 0.0000 0.5000 0.03171(19) Uani 1 2 d S
O1 O 0.5993(4) 0.4994(2) 0.87327(16) 0.0395(6) Uani 1 1 d .
O2 O 0.5784(4) 0.3318(2) 0.90120(19) 0.0486(7) Uani 1 1 d .
O3 O 0.8392(4) 0.0791(2) 0.6557(2) 0.0532(8) Uani 1 1 d .
O4 O 0.9314(4) 0.1511(2) 0.52610(17) 0.0393(6) Uani 1 1 d .
O5 O 0.7124(5) 0.5564(2) 0.54093(18) 0.0524(8) Uani 1 1 d .
N1 N 0.2581(4) 0.5368(3) 0.9443(2) 0.0384(7) Uani 1 1 d .
N2 N 0.0145(5) 0.6177(3) 0.8674(2) 0.0444(8) Uani 1 1 d .
N3 N -0.5299(5) 0.9154(3) 0.6548(2) 0.0447(8) Uani 1 1 d .
N4 N -0.7731(4) 0.9761(3) 0.5714(2) 0.0371(7) Uani 1 1 d .
C1 C 0.6127(5) 0.4055(3) 0.8492(2) 0.0359(8) Uani 1 1 d .
C2 C 0.6721(5) 0.3881(3) 0.7514(2) 0.0341(8) Uani 1 1 d .
C3 C 0.7329(5) 0.2847(3) 0.7237(3) 0.0372(8) Uani 1 1 d .
H3 H 0.7340 0.2248 0.7654 0.045 Uiso 1 1 calc R
C4 C 0.7916(5) 0.2705(3) 0.6351(2) 0.0341(8) Uani 1 1 d .
C5 C 0.8591(5) 0.1582(3) 0.6051(3) 0.0353(8) Uani 1 1 d .
C6 C 0.7861(5) 0.3589(3) 0.5717(2) 0.0363(8) Uani 1 1 d .
H6 H 0.8240 0.3486 0.5114 0.044 Uiso 1 1 calc R
C7 C 0.7242(5) 0.4626(3) 0.5978(3) 0.0383(9) Uani 1 1 d .
C8 C 0.6678(5) 0.4775(3) 0.6880(2) 0.0383(9) Uani 1 1 d .
H8 H 0.6274 0.5470 0.7060 0.046 Uiso 1 1 calc R
C9 C 0.7542(6) 0.5479(3) 0.4463(3) 0.0446(10) Uani 1 1 d .
H9A H 0.6748 0.5137 0.4186 0.054 Uiso 1 1 calc R
H9B H 0.8769 0.5050 0.4390 0.054 Uiso 1 1 calc R
C10 C 0.7296(7) 0.6623(4) 0.4014(3) 0.0539(11) Uani 1 1 d .
H10A H 0.8046 0.6964 0.4327 0.065 Uiso 1 1 calc R
H10B H 0.6058 0.7033 0.4088 0.065 Uiso 1 1 calc R
C11 C 0.7770(8) 0.6666(5) 0.2989(3) 0.0743(16) Uani 1 1 d .
H11A H 0.9029 0.6335 0.2915 0.111 Uiso 1 1 calc R
H11B H 0.7485 0.7407 0.2727 0.111 Uiso 1 1 calc R
H11C H 0.7094 0.6285 0.2682 0.111 Uiso 1 1 calc R
C12 C 0.1957(8) 0.7386(4) 0.9128(4) 0.0748(17) Uani 1 1 d .
H12A H 0.1504 0.7674 0.9694 0.112 Uiso 1 1 calc R
H12B H 0.1381 0.7876 0.8617 0.112 Uiso 1 1 calc R
H12C H 0.3228 0.7296 0.9093 0.112 Uiso 1 1 calc R
C13 C 0.1585(6) 0.6322(4) 0.9097(3) 0.0439(10) Uani 1 1 d .
C14 C 0.1773(5) 0.4595(3) 0.9237(3) 0.0425(9) Uani 1 1 d .
H14 H 0.2198 0.3854 0.9402 0.051 Uiso 1 1 calc R
C15 C 0.0259(6) 0.5091(4) 0.8755(3) 0.0451(10) Uani 1 1 d .
H15 H -0.0543 0.4763 0.8525 0.054 Uiso 1 1 calc R
C16 C -0.1215(6) 0.7000(4) 0.8131(3) 0.0457(10) Uani 1 1 d .
C17 C -0.2341(7) 0.7836(4) 0.8529(3) 0.0714(17) Uani 1 1 d .
H17 H -0.2199 0.7921 0.9144 0.086 Uiso 1 1 calc R
C18 C -0.3702(7) 0.8561(4) 0.8010(3) 0.0724(17) Uani 1 1 d .
H18 H -0.4488 0.9133 0.8274 0.087 Uiso 1 1 calc R
C19 C -0.3870(6) 0.8422(3) 0.7107(3) 0.0442(10) Uani 1 1 d .
C20 C -0.2734(6) 0.7585(4) 0.6705(3) 0.0503(11) Uani 1 1 d .
H20 H -0.2863 0.7501 0.6089 0.060 Uiso 1 1 calc R
C21 C -0.1389(6) 0.6866(4) 0.7235(3) 0.0501(11) Uani 1 1 d .
H21 H -0.0605 0.6290 0.6976 0.060 Uiso 1 1 calc R
C22 C -0.7057(7) 0.7831(4) 0.6408(3) 0.0668(16) Uani 1 1 d .
H22A H -0.8324 0.7908 0.6403 0.100 Uiso 1 1 calc R
H22B H -0.6579 0.7513 0.7003 0.100 Uiso 1 1 calc R
H22C H -0.6481 0.7373 0.5948 0.100 Uiso 1 1 calc R
C23 C -0.6727(6) 0.8905(3) 0.6207(3) 0.0404(9) Uani 1 1 d .
C24 C -0.6905(6) 1.0577(3) 0.5744(3) 0.0537(12) Uani 1 1 d .
H24 H -0.7324 1.1274 0.5451 0.064 Uiso 1 1 calc R
C25 C -0.5403(6) 1.0222(4) 0.6259(4) 0.0585(13) Uani 1 1 d .
H25 H -0.4611 1.0612 0.6390 0.070 Uiso 1 1 calc R
O1W O 0.2692(11) 0.0374(7) 0.9360(6) 0.227(4) Uani 1 1 d .
O2W O 0.9676(9) 0.0099(4) 0.8413(4) 0.142(2) Uani 1 1 d .
O3W O 0.5653(13) 0.1156(5) 0.9236(5) 0.083(3) Uani 0.50 1 d P

loop_
_atom_site_aniso_label
_atom_site_aniso_U_11
_atom_site_aniso_U_22
_atom_site_aniso_U_33
_atom_site_aniso_U_23
_atom_site_aniso_U_13
_atom_site_aniso_U_12
Cu1 0.0256(3) 0.0339(4) 0.0275(3) -0.0083(2) -0.0063(2) 0.0014(3)
Cu2 0.0299(4) 0.0252(3) 0.0350(3) -0.0093(2) -0.0104(3) 0.0046(3)
O1 0.0385(16) 0.0458(16) 0.0343(13) -0.0138(11) 0.0003(11) -0.0076(13)
O2 0.0533(19) 0.0479(18) 0.0400(15) -0.0042(13) 0.0028(13) -0.0066(15)
O3 0.061(2) 0.0339(16) 0.0651(19) -0.0097(14) 0.0048(16) -0.0124(15)
O4 0.0405(16) 0.0284(13) 0.0425(14) -0.0133(11) -0.0116(12) 0.0065(11)
O5 0.083(2) 0.0317(15) 0.0382(15) -0.0102(11) 0.0103(15) -0.0074(15)
N1 0.0294(18) 0.0470(19) 0.0322(16) -0.0076(13) -0.0076(13) 0.0026(15)
N2 0.0320(18) 0.050(2) 0.0447(18) -0.0075(15) -0.0185(15) 0.0020(16)
N3 0.0355(19) 0.0339(18) 0.059(2) -0.0058(15) -0.0223(16) 0.0022(15)
N4 0.0353(18) 0.0303(16) 0.0426(17) -0.0060(13) -0.0148(14) -0.0013(14)
C1 0.028(2) 0.042(2) 0.0334(18) -0.0095(16) -0.0052(15) 0.0005(17)
C2 0.0284(19) 0.036(2) 0.0358(18) -0.0082(15) -0.0040(15) -0.0032(16)
C3 0.033(2) 0.0343(19) 0.0418(19) -0.0091(15) -0.0008(16) -0.0034(16)
C4 0.0294(19) 0.0312(19) 0.0402(19) -0.0114(15) -0.0037(15) -0.0026(15)
C5 0.0262(19) 0.031(2) 0.047(2) -0.0117(16) -0.0085(16) -0.0022(16)
C6 0.037(2) 0.036(2) 0.0364(18) -0.0175(15) -0.0008(16) -0.0043(17)
C7 0.041(2) 0.032(2) 0.039(2) -0.0095(15) -0.0012(16) -0.0025(17)
C8 0.039(2) 0.036(2) 0.0365(19) -0.0152(16) 0.0019(16) -0.0002(17)
C9 0.053(3) 0.041(2) 0.038(2) -0.0088(17) 0.0010(19) -0.007(2)
C10 0.055(3) 0.053(3) 0.047(2) -0.001(2) 0.002(2) -0.006(2)
C11 0.076(4) 0.105(5) 0.040(3) 0.006(3) 0.001(2) -0.026(4)
C12 0.077(4) 0.052(3) 0.092(4) 0.006(3) -0.047(3) -0.012(3)
C13 0.036(2) 0.052(3) 0.040(2) -0.0071(18) -0.0152(18) -0.004(2)
C14 0.035(2) 0.044(2) 0.046(2) -0.0082(17) -0.0080(17) -0.0057(19)
C15 0.032(2) 0.050(3) 0.053(2) -0.0090(19) -0.0126(18) -0.008(2)
C16 0.034(2) 0.048(2) 0.049(2) -0.0076(18) -0.0203(18) 0.0011(19)
C17 0.063(3) 0.082(4) 0.050(3) -0.025(2) -0.029(2) 0.023(3)
C18 0.063(4) 0.067(3) 0.068(3) -0.028(3) -0.033(3) 0.026(3)
C19 0.037(2) 0.037(2) 0.054(2) -0.0039(18) -0.0223(19) -0.0010(18)
C20 0.050(3) 0.047(2) 0.046(2) -0.0108(19) -0.015(2) 0.005(2)
C21 0.047(3) 0.046(2) 0.050(2) -0.0101(19) -0.014(2) 0.004(2)
C22 0.073(4) 0.048(3) 0.080(3) 0.019(2) -0.047(3) -0.022(3)
C23 0.038(2) 0.035(2) 0.046(2) -0.0037(16) -0.0192(18) -0.0046(18)
C24 0.051(3) 0.029(2) 0.079(3) 0.000(2) -0.031(2) -0.005(2)
C25 0.046(3) 0.042(2) 0.088(3) -0.004(2) -0.029(3) -0.009(2)
O1W 0.183(8) 0.174(8) 0.318(11) 0.013(7) -0.106(8) -0.040(6)
O2W 0.169(6) 0.105(4) 0.139(5) 0.017(3) -0.057(4) -0.017(4)
O3W 0.159(8) 0.044(4) 0.063(4) 0.017(3) -0.019(5) -0.060(5)

loop_
_atom_type_symbol
_atom_type_description
_atom_type_scat_dispersion_real
_atom_type_scat_dispersion_imag
_atom_type_scat_source
C C 0.0033 0.0016 'International Tables Vol C Tables 4.2.6.8 and 6.1.1.4'
H H 0.0000 0.0000 'International Tables Vol C Tables 4.2.6.8 and 6.1.1.4'
N N 0.0061 0.0033 'International Tables Vol C Tables 4.2.6.8 and 6.1.1.4'
O O 0.0106 0.0060 'International Tables Vol C Tables 4.2.6.8 and 6.1.1.4'
Cu Cu 0.3201 1.2651 'International Tables Vol C Tables 4.2.6.8 and 6.1.1.4'

loop_
_geom_angle_atom_site_label_1
_geom_angle_atom_site_label_2
_geom_angle_atom_site_label_3
_geom_angle
_geom_angle_site_symmetry_1
_geom_angle_site_symmetry_3
O1 Cu1 O1 179.999(1) . 2_667
O1 Cu1 N1 87.69(12) . .
O1 Cu1 N1 92.31(12) 2_667 .
O1 Cu1 N1 92.31(12) . 2_667
O1 Cu1 N1 87.69(12) 2_667 2_667
N1 Cu1 N1 180.00(8) . 2_667
O4 Cu2 O4 179.999(1) 2_756 .
O4 Cu2 N4 89.26(11) 2_756 2_566
O4 Cu2 N4 90.74(11) . 2_566
O4 Cu2 N4 90.74(11) 2_756 1_745
O4 Cu2 N4 89.26(11) . 1_745
N4 Cu2 N4 180.00(15) 2_566 1_745
C1 O1 Cu1 106.3(2) . .
C5 O4 Cu2 109.4(2) . .
C7 O5 C9 118.1(3) . .
C13 N1 C14 108.0(3) . .
C13 N1 Cu1 128.5(3) . .
C14 N1 Cu1 122.8(3) . .
C13 N2 C15 108.7(3) . .
C13 N2 C16 126.9(4) . .
C15 N2 C16 124.1(3) . .
C23 N3 C25 108.6(3) . .
C23 N3 C19 126.2(4) . .
C25 N3 C19 125.2(4) . .
C23 N4 C24 106.3(3) . .
C23 N4 Cu2 132.3(3) . 1_365
C24 N4 Cu2 121.3(3) . 1_365
O2 C1 O1 123.3(3) . .
O2 C1 C2 120.5(3) . .
O1 C1 C2 116.2(3) . .
C3 C2 C8 119.5(3) . .
C3 C2 C1 121.2(3) . .
C8 C2 C1 119.3(3) . .
C4 C3 C2 120.2(4) . .
C3 C4 C6 120.5(3) . .
C3 C4 C5 120.3(3) . .
C6 C4 C5 119.2(3) . .
O3 C5 O4 123.3(3) . .
O3 C5 C4 120.3(4) . .
O4 C5 C4 116.4(3) . .
C4 C6 C7 120.1(3) . .
O5 C7 C6 125.3(3) . .
O5 C7 C8 115.0(3) . .
C6 C7 C8 119.7(3) . .
C7 C8 C2 120.0(3) . .
O5 C9 C10 106.5(3) . .
C9 C10 C11 112.9(4) . .
N1 C13 N2 108.5(4) . .
N1 C13 C12 127.1(4) . .
N2 C13 C12 124.5(4) . .
C15 C14 N1 108.7(4) . .
C14 C15 N2 106.1(4) . .
C21 C16 C17 121.3(4) . .
C21 C16 N2 117.7(4) . .
C17 C16 N2 120.9(4) . .
C16 C17 C18 119.5(4) . .
C19 C18 C17 119.0(4) . .
C18 C19 C20 121.6(4) . .
C18 C19 N3 120.4(4) . .
C20 C19 N3 118.0(4) . .
C19 C20 C21 118.6(4) . .
C16 C21 C20 120.1(4) . .
N4 C23 N3 109.7(3) . .
N4 C23 C22 127.6(4) . .
N3 C23 C22 122.7(4) . .
C25 C24 N4 110.4(4) . .
C24 C25 N3 105.0(4) . .

loop_
_geom_bond_atom_site_label_1
_geom_bond_atom_site_label_2
_geom_bond_distance
_geom_bond_site_symmetry_2
Cu1 O1 1.982(2) .
Cu1 O1 1.982(2) 2_667
Cu1 N1 1.982(3) .
Cu1 N1 1.982(3) 2_667
Cu2 O4 1.953(2) 2_756
Cu2 O4 1.953(2) .
Cu2 N4 2.006(3) 2_566
Cu2 N4 2.006(3) 1_745
O1 C1 1.275(5) .
O2 C1 1.236(5) .
O3 C5 1.237(5) .
O4 C5 1.267(5) .
O5 C7 1.377(4) .
O5 C9 1.418(5) .
N1 C13 1.319(5) .
N1 C14 1.379(5) .
N2 C13 1.359(5) .
N2 C15 1.373(6) .
N2 C16 1.459(5) .
N3 C23 1.356(5) .
N3 C25 1.380(6) .
N3 C19 1.451(5) .
N4 C23 1.319(5) .
N4 C24 1.380(5) .
N4 Cu2 2.006(3) 1_365
C1 C2 1.507(5) .
C2 C3 1.388(5) .
C2 C8 1.394(5) .
C3 C4 1.373(5) .
C4 C6 1.383(5) .
C4 C5 1.509(5) .
C6 C7 1.384(5) .
C7 C8 1.391(5) .
C9 C10 1.515(6) .
C10 C11 1.529(6) .
C12 C13 1.485(6) .
C14 C15 1.352(6) .
C16 C21 1.353(6) .
C16 C17 1.361(6) .
C17 C18 1.386(6) .
C18 C19 1.365(6) .
C19 C20 1.367(6) .
C20 C21 1.384(6) .
C22 C23 1.476(6) .
C24 C25 1.349(6) .
